data_7040999
loop_
_publ_author_name
'Wang, Jun-Li'
'Liu, Qiang'
'Lv, Xiao-Jin'
'Wang, Rui-Lin'
'Duan, Chun-Ying'
'Liu, Tao'

_publ_section_title
;
 Magnetic fluorescent bifunctional spin-crossover complexes.
;
_journal_issue 46
_journal_name_full 'Dalton transactions (Cambridge, England : 2003)'
_journal_page_first 18552
_journal_page_last 18558
_journal_paper_doi 10.1039/c6dt03714c
_journal_volume 45
_journal_year 2016
_chemical_formula_sum 'C48 H32 Fe N14 S2'
_chemical_formula_weight 924.84
_space_group_crystal_system monoclinic
_space_group_IT_number 14
_space_group_name_Hall '-P 2ybc'
_space_group_name_H-M_alt 'P 1 21/c 1'
_symmetry_space_group_name_Hall '-P 2ybc'
_symmetry_space_group_name_H-M 'P 1 21/c 1'
_atom_sites_solution_hydrogens geom
_audit_creation_method SHELXL-2014/7
_audit_update_record
;
2016-10-10 deposited with the CCDC.
2016-10-24 downloaded from the CCDC.
;
_cell_angle_alpha 90
_cell_angle_beta 93.909(3)
_cell_angle_gamma 90
_cell_formula_units_Z 2
_cell_length_a 10.2742(11)
_cell_length_b 22.857(2)
_cell_length_c 9.2335(9)
_cell_measurement_reflns_used 4869
_cell_measurement_temperature 282(2)
_cell_measurement_theta_max 25.15
_cell_measurement_theta_min 2.38
_cell_volume 2163.3(4)
_computing_cell_refinement 'Bruker SMART'
_computing_data_collection 'Bruker SMART'
_computing_data_reduction 'Bruker SAINT'
_computing_molecular_graphics 'Bruker SHELXTL'
_computing_publication_material 'Bruker SHELXTL'
_computing_structure_refinement 'SHELXL-2014/7 (Sheldrick, 2014)'
_computing_structure_solution 'Bruker SHELXTL'
_diffrn_ambient_temperature 282(2)
_diffrn_measured_fraction_theta_full 0.979
_diffrn_measured_fraction_theta_max 0.901
_diffrn_measurement_device_type 'CCD area detector'
_diffrn_measurement_method 'phi and omega scans'
_diffrn_radiation_type MoK\a
_diffrn_radiation_wavelength 0.71073
_diffrn_reflns_av_R_equivalents 0.0513
_diffrn_reflns_av_unetI/netI 0.0672
_diffrn_reflns_Laue_measured_fraction_full 0.979
_diffrn_reflns_Laue_measured_fraction_max 0.901
_diffrn_reflns_limit_h_max 13
_diffrn_reflns_limit_h_min -12
_diffrn_reflns_limit_k_max 29
_diffrn_reflns_limit_k_min -29
_diffrn_reflns_limit_l_max 11
_diffrn_reflns_limit_l_min -9
_diffrn_reflns_number 15422
_diffrn_reflns_point_group_measured_fraction_full 0.979
_diffrn_reflns_point_group_measured_fraction_max 0.901
_diffrn_reflns_theta_full 25.242
_diffrn_reflns_theta_max 27.660
_diffrn_reflns_theta_min 2.177
_exptl_absorpt_coefficient_mu 0.499
_exptl_absorpt_correction_type none
_exptl_crystal_colour red
_exptl_crystal_density_diffrn 1.420
_exptl_crystal_description block
_exptl_crystal_F_000 952
_exptl_crystal_size_max 0.22
_exptl_crystal_size_mid 0.18
_exptl_crystal_size_min 0.14
_refine_diff_density_max 0.355
_refine_diff_density_min -0.320
_refine_diff_density_rms 0.047
_refine_ls_extinction_method none
_refine_ls_goodness_of_fit_ref 1.032
_refine_ls_hydrogen_treatment constr
_refine_ls_matrix_type full
_refine_ls_number_parameters 295
_refine_ls_number_reflns 4556
_refine_ls_number_restraints 0
_refine_ls_restrained_S_all 1.032
_refine_ls_R_factor_all 0.1081
_refine_ls_R_factor_gt 0.0548
_refine_ls_shift/su_max 0.009
_refine_ls_shift/su_mean 0.001
_refine_ls_structure_factor_coef Fsqd
_refine_ls_weighting_details 'w=1/[\s^2^(Fo^2^)+(0.0398P)^2^+1.1695P] where P=(Fo^2^+2Fc^2^)/3'
_refine_ls_weighting_scheme calc
_refine_ls_wR_factor_gt 0.1002
_refine_ls_wR_factor_ref 0.1165
_reflns_Friedel_coverage 0.000
_reflns_number_gt 2905
_reflns_number_total 4556
_reflns_threshold_expression 'I > 2\s(I)'
_cod_data_source_file c6dt03714c2.cif
_cod_data_source_block 1_282K
_cod_depositor_comments 'Adding full bibliography for 7040998--7041001.cif.'
_cod_database_code 7040999
_shelx_shelxl_version_number 2014/7
_shelx_space_group_comment
;
The symmetry employed for this shelxl refinement is uniquely defined
by the following loop, which should always be used as a source of
symmetry information in preference to the above space-group names.
They are only intended as comments.
;

loop_
_space_group_symop_operation_xyz
'x, y, z'
'-x, y+1/2, -z+1/2'
'-x, -y, -z'
'x, -y-1/2, z-1/2'

loop_
_atom_site_label
_atom_site_type_symbol
_atom_site_fract_x
_atom_site_fract_y
_atom_site_fract_z
_atom_site_U_iso_or_equiv
_atom_site_adp_type
_atom_site_occupancy
_atom_site_site_symmetry_order
_atom_site_calc_flag
_atom_site_refinement_flags_posn
_atom_site_refinement_flags_adp
_atom_site_refinement_flags_occupancy
Fe1 Fe 0.5000 0.5000 0.5000 0.03797(17) Uani 1 2 d S . P
S1 S 0.24660(10) 0.58448(5) 0.86315(12) 0.0896(4) Uani 1 1 d . . .
N1 N 0.4147(3) 0.54682(11) 0.6630(3) 0.0596(7) Uani 1 1 d . . .
N2 N 0.3075(2) 0.45891(9) 0.4514(2) 0.0434(6) Uani 1 1 d . . .
N3 N 0.3964(2) 0.55778(9) 0.3437(2) 0.0408(5) Uani 1 1 d . . .
N4 N 0.4187(2) 0.61259(9) 0.2897(2) 0.0419(5) Uani 1 1 d . . .
N5 N 0.21119(19) 0.59061(9) 0.2482(2) 0.0367(5) Uani 1 1 d . . .
N6 N 0.0756(2) 0.59036(10) 0.2133(2) 0.0451(6) Uani 1 1 d . . .
N7 N 0.1883(2) 0.72171(10) 0.1958(3) 0.0537(7) Uani 1 1 d . . .
C1 C 0.3449(3) 0.56240(12) 0.7454(3) 0.0491(7) Uani 1 1 d . . .
C2 C 0.2709(3) 0.40759(13) 0.5031(3) 0.0597(9) Uani 1 1 d . . .
H2 H 0.3311 0.3864 0.5618 0.072 Uiso 1 1 calc R U .
C3 C 0.1489(3) 0.38455(15) 0.4740(4) 0.0745(10) Uani 1 1 d . . .
H3 H 0.1267 0.3486 0.5122 0.089 Uiso 1 1 calc R U .
C4 C 0.0611(3) 0.41534(15) 0.3881(4) 0.0789(11) Uani 1 1 d . . .
H4 H -0.0223 0.4006 0.3669 0.095 Uiso 1 1 calc R U .
C5 C 0.0958(3) 0.46840(13) 0.3323(4) 0.0646(9) Uani 1 1 d . . .
H5 H 0.0370 0.4897 0.2722 0.078 Uiso 1 1 calc R U .
C6 C 0.2195(3) 0.48942(11) 0.3673(3) 0.0410(7) Uani 1 1 d . . .
C7 C 0.2727(2) 0.54496(11) 0.3191(3) 0.0366(6) Uani 1 1 d . . .
C8 C 0.3069(2) 0.63196(11) 0.2313(3) 0.0363(6) Uani 1 1 d . . .
C9 C 0.2944(3) 0.69129(11) 0.1692(3) 0.0382(6) Uani 1 1 d . . .
C10 C 0.3946(3) 0.71320(13) 0.0946(3) 0.0508(8) Uani 1 1 d . . .
H10 H 0.4674 0.6904 0.0791 0.061 Uiso 1 1 calc R U .
C11 C 0.3849(3) 0.76971(14) 0.0432(3) 0.0589(8) Uani 1 1 d . . .
H11 H 0.4504 0.7856 -0.0094 0.071 Uiso 1 1 calc R U .
C12 C 0.2786(4) 0.80178(13) 0.0704(3) 0.0630(9) Uani 1 1 d . . .
H12 H 0.2704 0.8403 0.0385 0.076 Uiso 1 1 calc R U .
C13 C 0.1836(3) 0.77651(14) 0.1457(4) 0.0673(9) Uani 1 1 d . . .
H13 H 0.1108 0.7989 0.1632 0.081 Uiso 1 1 calc R U .
C14 C 0.0359(2) 0.61743(12) 0.1001(3) 0.0422(7) Uani 1 1 d . . .
H14 H 0.0956 0.6373 0.0468 0.051 Uiso 1 1 calc R U .
C15 C -0.1027(3) 0.61825(12) 0.0508(3) 0.0456(7) Uani 1 1 d . . .
C16 C -0.1847(3) 0.57648(15) 0.0998(4) 0.0691(10) Uani 1 1 d . . .
H16 H -0.1525 0.5494 0.1683 0.083 Uiso 1 1 calc R U .
C17 C -0.3154(3) 0.57377(17) 0.0489(4) 0.0831(12) Uani 1 1 d . . .
H17 H -0.3694 0.5451 0.0837 0.100 Uiso 1 1 calc R U .
C18 C -0.3635(3) 0.61246(17) -0.0501(4) 0.0718(10) Uani 1 1 d . . .
H18 H -0.4502 0.6096 -0.0854 0.086 Uiso 1 1 calc R U .
C19 C -0.2852(3) 0.65728(14) -0.1015(3) 0.0552(8) Uani 1 1 d . . .
C20 C -0.3367(3) 0.69943(18) -0.2007(4) 0.0775(11) Uani 1 1 d . . .
H20 H -0.4242 0.6974 -0.2336 0.093 Uiso 1 1 calc R U .
C21 C -0.2613(4) 0.74285(19) -0.2492(4) 0.0827(12) Uani 1 1 d . . .
H21 H -0.2970 0.7704 -0.3146 0.099 Uiso 1 1 calc R U .
C22 C -0.1305(3) 0.74612(15) -0.2011(4) 0.0677(9) Uani 1 1 d . . .
H22 H -0.0791 0.7760 -0.2348 0.081 Uiso 1 1 calc R U .
C23 C -0.0764(3) 0.70636(13) -0.1057(3) 0.0527(8) Uani 1 1 d . . .
H23 H 0.0115 0.7094 -0.0754 0.063 Uiso 1 1 calc R U .
C24 C -0.1516(3) 0.66043(12) -0.0516(3) 0.0432(7) Uani 1 1 d . . .

loop_
_atom_site_aniso_label
_atom_site_aniso_U_11
_atom_site_aniso_U_22
_atom_site_aniso_U_33
_atom_site_aniso_U_23
_atom_site_aniso_U_13
_atom_site_aniso_U_12
Fe1 0.0355(3) 0.0375(3) 0.0403(3) 0.0022(3) -0.0022(2) 0.0111(2)
S1 0.0787(7) 0.1014(8) 0.0924(7) -0.0280(6) 0.0335(6) 0.0091(6)
N1 0.0591(18) 0.0651(17) 0.0547(16) -0.0088(14) 0.0043(13) 0.0170(14)
N2 0.0457(14) 0.0350(12) 0.0489(14) 0.0054(11) -0.0006(11) 0.0047(10)
N3 0.0344(13) 0.0385(13) 0.0484(13) 0.0082(11) -0.0058(10) 0.0039(10)
N4 0.0350(13) 0.0395(13) 0.0501(14) 0.0072(11) -0.0048(10) 0.0033(10)
N5 0.0293(12) 0.0379(12) 0.0418(13) 0.0048(10) -0.0046(9) 0.0044(9)
N6 0.0324(13) 0.0466(14) 0.0549(15) 0.0112(12) -0.0078(11) 0.0013(10)
N7 0.0514(16) 0.0395(14) 0.0706(17) 0.0117(12) 0.0064(13) 0.0073(12)
C1 0.0441(17) 0.0470(17) 0.0546(19) -0.0094(15) -0.0082(15) 0.0008(14)
C2 0.067(2) 0.0430(18) 0.068(2) 0.0151(16) -0.0059(17) 0.0040(16)
C3 0.074(2) 0.0459(19) 0.102(3) 0.0225(19) -0.006(2) -0.0117(18)
C4 0.055(2) 0.056(2) 0.122(3) 0.018(2) -0.013(2) -0.0145(17)
C5 0.053(2) 0.0466(19) 0.091(3) 0.0149(18) -0.0189(18) -0.0058(15)
C6 0.0387(15) 0.0340(15) 0.0492(16) 0.0019(12) -0.0033(13) 0.0036(12)
C7 0.0355(15) 0.0348(14) 0.0385(15) 0.0030(12) -0.0038(11) 0.0053(11)
C8 0.0339(15) 0.0364(14) 0.0378(15) 0.0016(12) -0.0023(12) 0.0017(12)
C9 0.0379(15) 0.0381(15) 0.0368(15) 0.0021(12) -0.0110(12) -0.0011(12)
C10 0.0400(17) 0.0526(19) 0.0589(19) 0.0103(15) -0.0026(14) -0.0014(14)
C11 0.061(2) 0.057(2) 0.058(2) 0.0142(16) -0.0015(16) -0.0171(17)
C12 0.088(3) 0.0383(17) 0.062(2) 0.0124(16) -0.0006(19) -0.0028(18)
C13 0.074(2) 0.0454(19) 0.083(2) 0.0126(18) 0.0105(19) 0.0157(17)
C14 0.0372(15) 0.0431(16) 0.0457(17) -0.0019(14) -0.0006(13) 0.0040(12)
C15 0.0338(15) 0.0509(17) 0.0514(17) -0.0009(14) -0.0041(13) 0.0016(13)
C16 0.0459(19) 0.069(2) 0.091(3) 0.024(2) -0.0103(17) -0.0064(17)
C17 0.045(2) 0.085(3) 0.117(3) 0.023(2) -0.012(2) -0.0148(19)
C18 0.0397(19) 0.089(3) 0.084(3) 0.001(2) -0.0158(17) -0.0009(19)
C19 0.0398(17) 0.072(2) 0.0529(19) 0.0010(16) -0.0079(14) 0.0057(16)
C20 0.047(2) 0.115(3) 0.068(2) 0.019(2) -0.0152(17) 0.018(2)
C21 0.066(3) 0.107(3) 0.074(3) 0.035(2) -0.005(2) 0.026(2)
C22 0.068(2) 0.071(2) 0.064(2) 0.0208(18) 0.0022(18) 0.0081(18)
C23 0.0457(17) 0.0590(19) 0.0526(18) 0.0049(16) -0.0031(14) 0.0053(15)
C24 0.0360(15) 0.0518(17) 0.0408(16) -0.0027(13) -0.0040(12) 0.0077(13)

loop_
_atom_type_symbol
_atom_type_description
_atom_type_scat_dispersion_real
_atom_type_scat_dispersion_imag
_atom_type_scat_source
C C 0.0033 0.0016 'International Tables Vol C Tables 4.2.6.8 and 6.1.1.4'
H H 0.0000 0.0000 'International Tables Vol C Tables 4.2.6.8 and 6.1.1.4'
N N 0.0061 0.0033 'International Tables Vol C Tables 4.2.6.8 and 6.1.1.4'
S S 0.1246 0.1234 'International Tables Vol C Tables 4.2.6.8 and 6.1.1.4'
Fe Fe 0.3463 0.8444 'International Tables Vol C Tables 4.2.6.8 and 6.1.1.4'

loop_
_geom_angle_atom_site_label_1
_geom_angle_atom_site_label_2
_geom_angle_atom_site_label_3
_geom_angle
_geom_angle_site_symmetry_1
_geom_angle_site_symmetry_3
N1 Fe1 N1 180.0 3_666 .
N1 Fe1 N3 87.52(9) 3_666 3_666
N1 Fe1 N3 92.48(9) . 3_666
N1 Fe1 N3 92.48(9) 3_666 .
N1 Fe1 N3 87.52(9) . .
N3 Fe1 N3 180.0 3_666 .
N1 Fe1 N2 92.85(9) 3_666 .
N1 Fe1 N2 87.15(9) . .
N3 Fe1 N2 105.49(8) 3_666 .
N3 Fe1 N2 74.51(8) . .
N1 Fe1 N2 87.15(9) 3_666 3_666
N1 Fe1 N2 92.85(9) . 3_666
N3 Fe1 N2 74.51(8) 3_666 3_666
N3 Fe1 N2 105.49(8) . 3_666
N2 Fe1 N2 180.0 . 3_666
C1 N1 Fe1 163.2(3) . .
C2 N2 C6 118.0(2) . .
C2 N2 Fe1 124.9(2) . .
C6 N2 Fe1 117.01(17) . .
C7 N3 N4 109.00(19) . .
C7 N3 Fe1 113.81(17) . .
N4 N3 Fe1 134.98(16) . .
C8 N4 N3 107.1(2) . .
C7 N5 C8 105.5(2) . .
C7 N5 N6 121.7(2) . .
C8 N5 N6 132.7(2) . .
C14 N6 N5 116.6(2) . .
C9 N7 C13 115.9(3) . .
N1 C1 S1 179.6(3) . .
N2 C2 C3 123.0(3) . .
C4 C3 C2 118.6(3) . .
C3 C4 C5 119.9(3) . .
C4 C5 C6 118.6(3) . .
N2 C6 C5 121.8(2) . .
N2 C6 C7 112.0(2) . .
C5 C6 C7 126.2(2) . .
N3 C7 N5 109.0(2) . .
N3 C7 C6 121.3(2) . .
N5 C7 C6 129.7(2) . .
N4 C8 N5 109.4(2) . .
N4 C8 C9 121.4(2) . .
N5 C8 C9 129.0(2) . .
N7 C9 C10 123.7(3) . .
N7 C9 C8 117.4(2) . .
C10 C9 C8 118.9(2) . .
C9 C10 C11 118.5(3) . .
C12 C11 C10 119.0(3) . .
C11 C12 C13 118.7(3) . .
N7 C13 C12 124.3(3) . .
N6 C14 C15 121.2(3) . .
C16 C15 C24 119.7(3) . .
C16 C15 C14 119.7(3) . .
C24 C15 C14 120.6(3) . .
C15 C16 C17 121.3(3) . .
C18 C17 C16 120.1(3) . .
C17 C18 C19 121.2(3) . .
C18 C19 C20 121.3(3) . .
C18 C19 C24 119.4(3) . .
C20 C19 C24 119.3(3) . .
C21 C20 C19 121.2(3) . .
C20 C21 C22 119.8(3) . .
C23 C22 C21 121.1(3) . .
C22 C23 C24 121.1(3) . .
C23 C24 C15 124.2(2) . .
C23 C24 C19 117.6(3) . .
C15 C24 C19 118.2(3) . .

loop_
_geom_bond_atom_site_label_1
_geom_bond_atom_site_label_2
_geom_bond_distance
_geom_bond_site_symmetry_2
Fe1 N1 2.087(3) 3_666
Fe1 N1 2.087(3) .
Fe1 N3 2.180(2) 3_666
Fe1 N3 2.180(2) .
Fe1 N2 2.208(2) .
Fe1 N2 2.208(2) 3_666
S1 C1 1.615(3) .
N1 C1 1.138(3) .
N2 C2 1.330(3) .
N2 C6 1.346(3) .
N3 C7 1.309(3) .
N3 N4 1.373(3) .
N4 C8 1.312(3) .
N5 C7 1.364(3) .
N5 C8 1.380(3) .
N5 N6 1.408(3) .
N6 C14 1.258(3) .
N7 C9 1.330(3) .
N7 C13 1.335(4) .
C2 C3 1.370(4) .
C3 C4 1.356(5) .
C4 C5 1.374(4) .
C5 C6 1.376(4) .
C6 C7 1.464(3) .
C8 C9 1.474(3) .
C9 C10 1.372(4) .
C10 C11 1.377(4) .
C11 C12 1.353(4) .
C12 C13 1.365(4) .
C14 C15 1.466(3) .
C15 C16 1.370(4) .
C15 C24 1.418(4) .
C16 C17 1.393(4) .
C17 C18 1.342(5) .
C18 C19 1.405(4) .
C19 C20 1.408(4) .
C19 C24 1.419(4) .
C20 C21 1.354(5) .
C21 C22 1.389(5) .
C22 C23 1.358(4) .
C23 C24 1.415(4) .
